data_4320892
loop_
_publ_author_name
'Olivier Tougait'
'James A. Ibers'

_publ_contact_author_address
; Department of Chemistry
  Northwestern University
  2145 Sheridan Rd.
  Evanston, IL 60208-3113, USA
;
_publ_contact_author_email ibers@chem.nwu.edu
_publ_contact_author_fax (847)491-2976
_publ_contact_author_name 'James A. Ibers'
_publ_contact_author_phone (847)491-5449
_publ_section_title
;
 Ternary Rare-Earth Selenides with the U3ScS6 Structure Type: Synthesis,
 Characterization, and Some Magnetic Properties of Ln3TSe6 (Ln = Sm, Gd; T
 = In, Cr) and Tb3CrSe6
;
_journal_name_full 'Inorganic Chemistry'
_journal_page_first 1790
_journal_page_last 1794
_journal_paper_doi 10.1021/ic9914802
_journal_volume 39
_journal_year 2000
_chemical_formula_sum 'In Se6 Sm3'
_chemical_formula_weight 1039.63
_chemical_name_common 'trisamarium indium hexaselenide'
_chemical_name_systematic
; 
 ? 
;
_space_group_IT_number 58
_symmetry_cell_setting orthorhombic
_symmetry_space_group_name_Hall '-P 2 2n'
_symmetry_space_group_name_H-M 'P n n m'
_atom_sites_solution_hydrogens geom
_atom_sites_solution_primary direct
_atom_sites_solution_secondary difmap
_audit_creation_method SHELXL-97
_cell_angle_alpha 90.00
_cell_angle_beta 90.00
_cell_angle_gamma 90.00
_cell_formula_units_Z 4
_cell_length_a 14.177(3)
_cell_length_b 17.352(4)
_cell_length_c 4.0625(8)
_cell_measurement_reflns_used 3770
_cell_measurement_temperature 153(2)
_cell_measurement_theta_max 28.5225
_cell_measurement_theta_min 2.3475
_cell_volume 999.4(4)
_computing_cell_refinement 'SAINT-Plus version 6.0 (Bruker, 1999)'
_computing_data_collection 'SMART version 5.054 (Bruker, 1999)'
_computing_data_reduction 'SAINT-Plus version 6.0 (Bruker, 1999)'
_computing_molecular_graphics 'SHELXTL-97 (Sheldrick, 1997)'
_computing_publication_material 'SHELXTL-97 (Sheldrick, 1997)'
_computing_structure_refinement 'SHELXL-97 (Sheldrick, 1997)'
_computing_structure_solution 'SHELXS-97 (Sheldrick, 1990)'
_diffrn_ambient_temperature 153(2)
_diffrn_measured_fraction_theta_full 0.939
_diffrn_measured_fraction_theta_max 0.939
_diffrn_measurement_device_type 'Bruker Smart 1000 CCD'
_diffrn_measurement_method \w
_diffrn_radiation_monochromator graphite
_diffrn_radiation_source 'standard-focus sealed tube'
_diffrn_radiation_type MoK\a
_diffrn_radiation_wavelength 0.71073
_diffrn_reflns_av_R_equivalents 0.0292
_diffrn_reflns_av_sigmaI/netI 0.0233
_diffrn_reflns_limit_h_max 16
_diffrn_reflns_limit_h_min -18
_diffrn_reflns_limit_k_max 20
_diffrn_reflns_limit_k_min -23
_diffrn_reflns_limit_l_max 5
_diffrn_reflns_limit_l_min -5
_diffrn_reflns_number 6264
_diffrn_reflns_theta_full 28.75
_diffrn_reflns_theta_max 28.75
_diffrn_reflns_theta_min 1.85
_diffrn_standards_decay_% <2
_exptl_absorpt_coefficient_mu 41.421
_exptl_absorpt_correction_T_max 0.56011
_exptl_absorpt_correction_T_min 0.11661
_exptl_absorpt_correction_type numerical
_exptl_absorpt_process_details 'face indexed'
_exptl_crystal_colour lustrous_black
_exptl_crystal_density_diffrn 6.910
_exptl_crystal_density_method 'not measured'
_exptl_crystal_description rod
_exptl_crystal_F_000 1756
_exptl_crystal_size_max 0.364
_exptl_crystal_size_mid 0.024
_exptl_crystal_size_min 0.014
_refine_diff_density_max 2.338
_refine_diff_density_min -2.538
_refine_diff_density_rms 0.582
_refine_ls_extinction_coef 0.00039(5)
_refine_ls_extinction_expression Fc^*^=kFc[1+0.001xFc^2^\l^3^/sin(2\q)]^-1/4^
_refine_ls_extinction_method SHELXL
_refine_ls_goodness_of_fit_ref 1.024
_refine_ls_hydrogen_treatment mixed
_refine_ls_matrix_type full
_refine_ls_number_parameters 64
_refine_ls_number_reflns 1389
_refine_ls_number_restraints 0
_refine_ls_restrained_S_all 1.024
_refine_ls_R_factor_all 0.0299
_refine_ls_R_factor_gt 0.0247
_refine_ls_shift/su_max 0.001
_refine_ls_shift/su_mean 0.000
_refine_ls_structure_factor_coef Fsqd
_refine_ls_weighting_details
; calc 
w = 1/[\s^2^(Fo^2^)+(0.04Fo^2^)^2^]  
;
_refine_ls_weighting_scheme calc
_refine_ls_wR_factor_gt 0.0604
_refine_ls_wR_factor_ref 0.0618
_reflns_number_gt 1233
_reflns_number_total 1389
_reflns_threshold_expression >2sigma(I)
_cod_data_source_file ic9914802_2.cif
_cod_data_source_block Sm3InSe6
_cod_original_cell_volume 999.4(3)
_cod_database_code 4320892

loop_
_symmetry_equiv_pos_as_xyz
'x, y, z'
'-x, -y, z'
'-x+1/2, y+1/2, -z+1/2'
'x+1/2, -y+1/2, -z+1/2'
'-x, -y, -z'
'x, y, -z'
'x-1/2, -y-1/2, z-1/2'
'-x-1/2, y-1/2, z-1/2'

loop_
_atom_site_label
_atom_site_type_symbol
_atom_site_fract_x
_atom_site_fract_y
_atom_site_fract_z
_atom_site_U_iso_or_equiv
_atom_site_adp_type
_atom_site_occupancy
_atom_site_symmetry_multiplicity
_atom_site_calc_flag
_atom_site_refinement_flags
_atom_site_disorder_assembly
_atom_site_disorder_group
Sm1 Sm 0.31302(3) 0.14578(2) 0.0000 0.00814(12) Uani 1 2 d S . .
Sm2 Sm 0.54118(3) 0.27666(2) 0.0000 0.00785(12) Uani 1 2 d S . .
Sm3 Sm 0.75154(3) 0.10547(2) 0.0000 0.00923(12) Uani 1 2 d S . .
In1 In 0.0000 0.5000 0.0000 0.00882(18) Uani 1 4 d S . .
In2 In 0.0000 0.0000 0.0000 0.0141(2) Uani 1 4 d S . .
Se1 Se 0.11119(6) 0.74823(5) 0.0000 0.00804(18) Uani 1 2 d S . .
Se2 Se 0.11309(6) 0.11451(5) 0.0000 0.00847(18) Uani 1 2 d S . .
Se3 Se 0.18202(6) 0.28559(5) 0.0000 0.00792(18) Uani 1 2 d S . .
Se4 Se 0.19106(6) 0.52000(5) 0.0000 0.00819(19) Uani 1 2 d S . .
Se5 Se 0.40572(6) 0.41418(5) 0.0000 0.00840(18) Uani 1 2 d S . .
Se6 Se 0.52237(6) 0.10383(5) 0.0000 0.00837(18) Uani 1 2 d S . .

loop_
_atom_site_aniso_label
_atom_site_aniso_U_11
_atom_site_aniso_U_22
_atom_site_aniso_U_33
_atom_site_aniso_U_23
_atom_site_aniso_U_13
_atom_site_aniso_U_12
Sm1 0.0078(2) 0.0082(2) 0.0084(2) 0.000 0.000 -0.00032(14)
Sm2 0.0079(2) 0.0076(2) 0.0080(2) 0.000 0.000 -0.00008(15)
Sm3 0.0098(2) 0.0097(2) 0.0082(2) 0.000 0.000 0.00048(15)
In1 0.0086(4) 0.0097(4) 0.0082(4) 0.000 0.000 -0.0002(3)
In2 0.0110(4) 0.0082(4) 0.0232(5) 0.000 0.000 -0.0017(3)
Se1 0.0081(4) 0.0081(4) 0.0080(4) 0.000 0.000 0.0008(3)
Se2 0.0080(4) 0.0076(4) 0.0098(4) 0.000 0.000 -0.0002(3)
Se3 0.0080(4) 0.0076(4) 0.0082(4) 0.000 0.000 -0.0003(3)
Se4 0.0084(4) 0.0083(4) 0.0079(4) 0.000 0.000 0.0002(3)
Se5 0.0078(4) 0.0086(4) 0.0088(4) 0.000 0.000 0.0000(3)
Se6 0.0090(4) 0.0069(4) 0.0092(4) 0.000 0.000 -0.0001(3)

loop_
_atom_type_symbol
_atom_type_description
_atom_type_scat_dispersion_real
_atom_type_scat_dispersion_imag
_atom_type_scat_source
Se Se -0.0929 2.2259 'International Tables Vol C Tables 4.2.6.8 and 6.1.1.4'
In In -0.7276 1.3100 'International Tables Vol C Tables 4.2.6.8 and 6.1.1.4'
Sm Sm -0.1638 3.4418 'International Tables Vol C Tables 4.2.6.8 and 6.1.1.4'

loop_
_geom_angle_atom_site_label_1
_geom_angle_atom_site_label_2
_geom_angle_atom_site_label_3
_geom_angle
_geom_angle_site_symmetry_1
_geom_angle_site_symmetry_3
_geom_angle_publ_flag
Se2 Sm1 Se1 118.57(2) . 3_545 ?
Se2 Sm1 Se1 118.57(2) . 3_544 ?
Se1 Sm1 Se1 88.72(3) 3_545 3_544 ?
Se2 Sm1 Se4 80.98(2) . 3_544 ?
Se1 Sm1 Se4 158.63(3) 3_545 3_544 ?
Se1 Sm1 Se4 88.79(2) 3_544 3_544 ?
Se2 Sm1 Se4 80.98(2) . 3_545 ?
Se1 Sm1 Se4 88.79(2) 3_545 3_545 ?
Se1 Sm1 Se4 158.63(3) 3_544 3_545 ?
Se4 Sm1 Se4 85.86(3) 3_544 3_545 ?
Se2 Sm1 Se3 63.40(3) . . ?
Se1 Sm1 Se3 74.87(2) 3_545 . ?
Se1 Sm1 Se3 74.87(2) 3_544 . ?
Se4 Sm1 Se3 124.70(2) 3_544 . ?
Se4 Sm1 Se3 124.70(2) 3_545 . ?
Se2 Sm1 Se6 155.38(3) . . ?
Se1 Sm1 Se6 77.68(2) 3_545 . ?
Se1 Sm1 Se6 77.68(2) 3_544 . ?
Se4 Sm1 Se6 81.06(2) 3_544 . ?
Se4 Sm1 Se6 81.06(2) 3_545 . ?
Se3 Sm1 Se6 141.22(3) . . ?
Se2 Sm1 Sm2 155.77(2) . . ?
Se1 Sm1 Sm2 49.135(15) 3_545 . ?
Se1 Sm1 Sm2 49.135(15) 3_544 . ?
Se4 Sm1 Sm2 115.878(19) 3_544 . ?
Se4 Sm1 Sm2 115.878(19) 3_545 . ?
Se3 Sm1 Sm2 92.36(2) . . ?
Se6 Sm1 Sm2 48.85(2) . . ?
Se2 Sm1 Sm1 90.0 . 1_554 ?
Se1 Sm1 Sm1 134.359(14) 3_545 1_554 ?
Se1 Sm1 Sm1 45.641(14) 3_544 1_554 ?
Se4 Sm1 Sm1 47.068(15) 3_544 1_554 ?
Se4 Sm1 Sm1 132.932(15) 3_545 1_554 ?
Se3 Sm1 Sm1 90.0 . 1_554 ?
Se6 Sm1 Sm1 90.0 . 1_554 ?
Sm2 Sm1 Sm1 90.0 . 1_554 ?
Se2 Sm1 Sm1 90.0 . 1_556 ?
Se1 Sm1 Sm1 45.641(14) 3_545 1_556 ?
Se1 Sm1 Sm1 134.359(14) 3_544 1_556 ?
Se4 Sm1 Sm1 132.932(15) 3_544 1_556 ?
Se4 Sm1 Sm1 47.068(15) 3_545 1_556 ?
Se3 Sm1 Sm1 90.0 . 1_556 ?
Se6 Sm1 Sm1 90.0 . 1_556 ?
Sm2 Sm1 Sm1 90.0 . 1_556 ?
Sm1 Sm1 Sm1 180.000(12) 1_554 1_556 ?
Se2 Sm2 Se2 86.85(3) 7_666 7_665 ?
Se2 Sm2 Se1 144.82(3) 7_666 3_544 ?
Se2 Sm2 Se1 83.58(2) 7_665 3_544 ?
Se2 Sm2 Se1 83.58(2) 7_666 3_545 ?
Se2 Sm2 Se1 144.82(3) 7_665 3_545 ?
Se1 Sm2 Se1 85.03(3) 3_544 3_545 ?
Se2 Sm2 Se6 131.847(18) 7_666 . ?
Se2 Sm2 Se6 131.847(18) 7_665 . ?
Se1 Sm2 Se6 76.88(2) 3_544 . ?
Se1 Sm2 Se6 76.88(2) 3_545 . ?
Se2 Sm2 Se3 62.75(2) 7_666 7_666 ?
Se2 Sm2 Se3 117.31(3) 7_665 7_666 ?
Se1 Sm2 Se3 149.71(3) 3_544 7_666 ?
Se1 Sm2 Se3 87.84(2) 3_545 7_666 ?
Se6 Sm2 Se3 72.84(2) . 7_666 ?
Se2 Sm2 Se3 117.31(3) 7_666 7_665 ?
Se2 Sm2 Se3 62.75(2) 7_665 7_665 ?
Se1 Sm2 Se3 87.84(2) 3_544 7_665 ?
Se1 Sm2 Se3 149.71(3) 3_545 7_665 ?
Se6 Sm2 Se3 72.84(2) . 7_665 ?
Se3 Sm2 Se3 83.64(3) 7_666 7_665 ?
Se2 Sm2 Se5 73.64(2) 7_666 . ?
Se2 Sm2 Se5 73.64(2) 7_665 . ?
Se1 Sm2 Se5 71.17(2) 3_544 . ?
Se1 Sm2 Se5 71.17(2) 3_545 . ?
Se6 Sm2 Se5 136.10(3) . . ?
Se3 Sm2 Se5 133.406(17) 7_666 . ?
Se3 Sm2 Se5 133.406(17) 7_665 . ?
Se2 Sm2 Sm1 130.512(16) 7_666 . ?
Se2 Sm2 Sm1 130.512(16) 7_665 . ?
Se1 Sm2 Sm1 46.967(15) 3_544 . ?
Se1 Sm2 Sm1 46.967(15) 3_545 . ?
Se6 Sm2 Sm1 49.847(19) . . ?
Se3 Sm2 Sm1 109.44(2) 7_666 . ?
Se3 Sm2 Sm1 109.44(2) 7_665 . ?
Se5 Sm2 Sm1 86.25(2) . . ?
Se2 Sm2 Sm2 46.576(14) 7_666 1_556 ?
Se2 Sm2 Sm2 133.424(14) 7_665 1_556 ?
Se1 Sm2 Sm2 132.514(14) 3_544 1_556 ?
Se1 Sm2 Sm2 47.486(14) 3_545 1_556 ?
Se6 Sm2 Sm2 90.0 . 1_556 ?
Se3 Sm2 Sm2 48.179(13) 7_666 1_556 ?
Se3 Sm2 Sm2 131.821(13) 7_665 1_556 ?
Se5 Sm2 Sm2 90.0 . 1_556 ?
Sm1 Sm2 Sm2 90.0 . 1_556 ?
Se2 Sm2 Sm2 133.424(14) 7_666 1_554 ?
Se2 Sm2 Sm2 46.576(14) 7_665 1_554 ?
Se1 Sm2 Sm2 47.486(14) 3_544 1_554 ?
Se1 Sm2 Sm2 132.514(14) 3_545 1_554 ?
Se6 Sm2 Sm2 90.0 . 1_554 ?
Se3 Sm2 Sm2 131.821(13) 7_666 1_554 ?
Se3 Sm2 Sm2 48.179(13) 7_665 1_554 ?
Se5 Sm2 Sm2 90.0 . 1_554 ?
Sm1 Sm2 Sm2 90.0 . 1_554 ?
Sm2 Sm2 Sm2 180.000(11) 1_556 1_554 ?
Se3 Sm3 Se3 87.23(3) 7_666 7_665 ?
Se3 Sm3 Se5 81.37(2) 7_666 7_666 ?
Se3 Sm3 Se5 141.54(3) 7_665 7_666 ?
Se3 Sm3 Se5 141.54(3) 7_666 7_665 ?
Se3 Sm3 Se5 81.37(2) 7_665 7_665 ?
Se5 Sm3 Se5 85.11(3) 7_666 7_665 ?
Se3 Sm3 Se4 144.16(3) 7_666 7_665 ?
Se3 Sm3 Se4 84.62(2) 7_665 7_665 ?
Se5 Sm3 Se4 124.40(3) 7_666 7_665 ?
Se5 Sm3 Se4 71.23(2) 7_665 7_665 ?
Se3 Sm3 Se4 84.62(2) 7_666 7_666 ?
Se3 Sm3 Se4 144.16(3) 7_665 7_666 ?
Se5 Sm3 Se4 71.23(2) 7_666 7_666 ?
Se5 Sm3 Se4 124.40(3) 7_665 7_666 ?
Se4 Sm3 Se4 81.92(3) 7_665 7_666 ?
Se3 Sm3 Se1 72.19(2) 7_666 5_665 ?
Se3 Sm3 Se1 72.19(2) 7_665 5_665 ?
Se5 Sm3 Se1 69.35(2) 7_666 5_665 ?
Se5 Sm3 Se1 69.35(2) 7_665 5_665 ?
Se4 Sm3 Se1 136.550(15) 7_665 5_665 ?
Se4 Sm3 Se1 136.550(15) 7_666 5_665 ?
Se3 Sm3 Se6 70.79(2) 7_666 . ?
Se3 Sm3 Se6 70.79(2) 7_665 . ?
Se5 Sm3 Se6 136.618(15) 7_666 . ?
Se5 Sm3 Se6 136.618(15) 7_665 . ?
Se4 Sm3 Se6 73.57(2) 7_665 . ?
Se4 Sm3 Se6 73.57(2) 7_666 . ?
Se1 Sm3 Se6 127.97(2) 5_665 . ?
Se3 Sm3 Sm3 46.386(14) 7_666 1_556 ?
Se3 Sm3 Sm3 133.614(14) 7_665 1_556 ?
Se5 Sm3 Sm3 47.443(14) 7_666 1_556 ?
Se5 Sm3 Sm3 132.557(14) 7_665 1_556 ?
Se4 Sm3 Sm3 130.961(13) 7_665 1_556 ?
Se4 Sm3 Sm3 49.039(13) 7_666 1_556 ?
Se1 Sm3 Sm3 90.0 5_665 1_556 ?
Se6 Sm3 Sm3 90.0 . 1_556 ?
Se3 Sm3 Sm3 133.614(14) 7_666 1_554 ?
Se3 Sm3 Sm3 46.386(14) 7_665 1_554 ?
Se5 Sm3 Sm3 132.557(14) 7_666 1_554 ?
Se5 Sm3 Sm3 47.443(14) 7_665 1_554 ?
Se4 Sm3 Sm3 49.039(13) 7_665 1_554 ?
Se4 Sm3 Sm3 130.961(13) 7_666 1_554 ?
Se1 Sm3 Sm3 90.0 5_665 1_554 ?
Se6 Sm3 Sm3 90.0 . 1_554 ?
Sm3 Sm3 Sm3 180.000(12) 1_556 1_554 ?
Se4 In1 Se4 180.0 . 5_565 ?
Se4 In1 Se6 91.79(2) . 3 ?
Se4 In1 Se6 88.21(2) 5_565 3 ?
Se4 In1 Se6 88.21(2) . 7_565 ?
Se4 In1 Se6 91.79(2) 5_565 7_565 ?
Se6 In1 Se6 180.00(2) 3 7_565 ?
Se4 In1 Se6 91.79(2) . 3_554 ?
Se4 In1 Se6 88.21(2) 5_565 3_554 ?
Se6 In1 Se6 95.98(3) 3 3_554 ?
Se6 In1 Se6 84.02(3) 7_565 3_554 ?
Se4 In1 Se6 88.21(2) . 7_566 ?
Se4 In1 Se6 91.79(2) 5_565 7_566 ?
Se6 In1 Se6 84.02(3) 3 7_566 ?
Se6 In1 Se6 95.98(3) 7_565 7_566 ?
Se6 In1 Se6 180.00(2) 3_554 7_566 ?
Se2 In2 Se2 180.00(4) . 5 ?
Se2 In2 Se5 83.56(2) . 7_566 ?
Se2 In2 Se5 96.44(2) 5 7_566 ?
Se2 In2 Se5 96.44(2) . 3_544 ?
Se2 In2 Se5 83.56(2) 5 3_544 ?
Se5 In2 Se5 180.00(4) 7_566 3_544 ?
Se2 In2 Se5 96.44(2) . 3_545 ?
Se2 In2 Se5 83.56(2) 5 3_545 ?
Se5 In2 Se5 89.14(3) 7_566 3_545 ?
Se5 In2 Se5 90.86(3) 3_544 3_545 ?
Se2 In2 Se5 83.56(2) . 7_565 ?
Se2 In2 Se5 96.44(2) 5 7_565 ?
Se5 In2 Se5 90.86(3) 7_566 7_565 ?
Se5 In2 Se5 89.14(3) 3_544 7_565 ?
Se5 In2 Se5 180.00(4) 3_545 7_565 ?
Sm1 Se1 Sm1 88.72(3) 3_554 3 ?
Sm1 Se1 Sm2 83.898(17) 3_554 3_554 ?
Sm1 Se1 Sm2 147.00(3) 3 3_554 ?
Sm1 Se1 Sm2 147.00(3) 3_554 3 ?
Sm1 Se1 Sm2 83.898(17) 3 3 ?
Sm2 Se1 Sm2 85.03(3) 3_554 3 ?
Sm1 Se1 Sm3 105.11(2) 3_554 5_665 ?
Sm1 Se1 Sm3 105.11(2) 3 5_665 ?
Sm2 Se1 Sm3 107.88(2) 3_554 5_665 ?
Sm2 Se1 Sm3 107.88(2) 3 5_665 ?
In2 Se2 Sm1 139.74(3) . . ?
In2 Se2 Sm2 106.30(3) . 7_566 ?
Sm1 Se2 Sm2 102.63(2) . 7_566 ?
In2 Se2 Sm2 106.30(3) . 7_565 ?
Sm1 Se2 Sm2 102.63(2) . 7_565 ?
Sm2 Se2 Sm2 86.85(3) 7_566 7_565 ?
Sm3 Se3 Sm3 87.23(3) 7_566 7_565 ?
Sm3 Se3 Sm2 155.09(3) 7_566 7_565 ?
Sm3 Se3 Sm2 89.258(17) 7_565 7_565 ?
Sm3 Se3 Sm2 89.258(17) 7_566 7_566 ?
Sm3 Se3 Sm2 155.09(3) 7_565 7_566 ?
Sm2 Se3 Sm2 83.64(3) 7_565 7_566 ?
Sm3 Se3 Sm1 107.84(2) 7_566 . ?
Sm3 Se3 Sm1 107.84(2) 7_565 . ?
Sm2 Se3 Sm1 96.72(3) 7_565 . ?
Sm2 Se3 Sm1 96.72(3) 7_566 . ?
In1 Se4 Sm1 94.23(2) . 3 ?
In1 Se4 Sm1 94.23(2) . 3_554 ?
Sm1 Se4 Sm1 85.86(3) 3 3_554 ?
In1 Se4 Sm3 100.67(2) . 7_565 ?
Sm1 Se4 Sm3 165.05(3) 3 7_565 ?
Sm1 Se4 Sm3 94.193(18) 3_554 7_565 ?
In1 Se4 Sm3 100.67(2) . 7_566 ?
Sm1 Se4 Sm3 94.193(18) 3 7_566 ?
Sm1 Se4 Sm3 165.05(3) 3_554 7_566 ?
Sm3 Se4 Sm3 81.92(3) 7_565 7_566 ?
In2 Se5 In2 90.86(3) 3 3_554 ?
In2 Se5 Sm3 151.92(3) 3 7_565 ?
In2 Se5 Sm3 85.333(17) 3_554 7_565 ?
In2 Se5 Sm3 85.333(17) 3 7_566 ?
In2 Se5 Sm3 151.92(3) 3_554 7_566 ?
Sm3 Se5 Sm3 85.11(3) 7_565 7_566 ?
In2 Se5 Sm2 96.49(2) 3 . ?
In2 Se5 Sm2 96.49(2) 3_554 . ?
Sm3 Se5 Sm2 111.58(2) 7_565 . ?
Sm3 Se5 Sm2 111.58(2) 7_566 . ?
In1 Se6 In1 95.98(3) 3_544 3_545 ?
In1 Se6 Sm2 131.819(15) 3_544 . ?
In1 Se6 Sm2 131.819(15) 3_545 . ?
In1 Se6 Sm1 92.54(2) 3_544 . ?
In1 Se6 Sm1 92.54(2) 3_545 . ?
Sm2 Se6 Sm1 81.30(2) . . ?
In1 Se6 Sm3 96.99(2) 3_544 . ?
In1 Se6 Sm3 96.99(2) 3_545 . ?
Sm2 Se6 Sm3 84.42(2) . . ?
Sm1 Se6 Sm3 165.72(3) . . ?

loop_
_geom_bond_atom_site_label_1
_geom_bond_atom_site_label_2
_geom_bond_distance
_geom_bond_site_symmetry_2
_geom_bond_publ_flag
Sm1 Se2 2.8860(11) . ?
Sm1 Se1 2.9053(7) 3_545 ?
Sm1 Se1 2.9053(7) 3_544 ?
Sm1 Se4 2.9822(8) 3_544 ?
Sm1 Se4 2.9822(8) 3_545 ?
Sm1 Se3 3.0552(10) . ?
Sm1 Se6 3.0559(11) . ?
Sm1 Sm2 3.9521(8) . ?
Sm1 Sm1 4.0625(8) 1_554 ?
Sm1 Sm1 4.0625(8) 1_556 ?
Sm2 Se2 2.9550(8) 7_666 ?
Sm2 Se2 2.9550(8) 7_665 ?
Sm2 Se1 3.0058(8) 3_544 ?
Sm2 Se1 3.0058(8) 3_545 ?
Sm2 Se6 3.0107(11) . ?
Sm2 Se3 3.0462(8) 7_666 ?
Sm2 Se3 3.0462(8) 7_665 ?
Sm2 Se5 3.0631(10) . ?
Sm2 Sm2 4.0625(8) 1_556 ?
Sm2 Sm2 4.0625(8) 1_554 ?
Sm3 Se3 2.9447(8) 7_666 ?
Sm3 Se3 2.9447(8) 7_665 ?
Sm3 Se5 3.0034(8) 7_666 ?
Sm3 Se5 3.0034(8) 7_665 ?
Sm3 Se4 3.0986(8) 7_665 ?
Sm3 Se4 3.0985(8) 7_666 ?
Sm3 Se1 3.1988(10) 5_665 ?
Sm3 Se6 3.2491(11) . ?
Sm3 Sm3 4.0625(8) 1_556 ?
Sm3 Sm3 4.0625(8) 1_554 ?
In1 Se4 2.7308(10) . ?
In1 Se4 2.7308(9) 5_565 ?
In1 Se6 2.7336(7) 3 ?
In1 Se6 2.7336(7) 7_565 ?
In1 Se6 2.7336(7) 3_554 ?
In1 Se6 2.7336(7) 7_566 ?
In2 Se2 2.5531(9) . ?
In2 Se2 2.5531(9) 5 ?
In2 Se5 2.8513(7) 7_566 ?
In2 Se5 2.8513(7) 3_544 ?
In2 Se5 2.8513(7) 3_545 ?
In2 Se5 2.8513(7) 7_565 ?
Se1 Sm1 2.9053(7) 3_554 ?
Se1 Sm1 2.9053(7) 3 ?
Se1 Sm2 3.0058(8) 3_554 ?
Se1 Sm2 3.0058(8) 3 ?
Se1 Sm3 3.1988(10) 5_665 ?
Se2 Sm2 2.9550(8) 7_566 ?
Se2 Sm2 2.9550(8) 7_565 ?
Se3 Sm3 2.9447(8) 7_566 ?
Se3 Sm3 2.9447(8) 7_565 ?
Se3 Sm2 3.0462(8) 7_565 ?
Se3 Sm2 3.0462(8) 7_566 ?
Se4 Sm1 2.9822(8) 3 ?
Se4 Sm1 2.9822(8) 3_554 ?
Se4 Sm3 3.0986(8) 7_565 ?
Se4 Sm3 3.0985(8) 7_566 ?
Se5 In2 2.8513(7) 3 ?
Se5 In2 2.8513(7) 3_554 ?
Se5 Sm3 3.0034(8) 7_565 ?
Se5 Sm3 3.0034(8) 7_566 ?
Se6 In1 2.7337(6) 3_544 ?
Se6 In1 2.7336(7) 3_545 ?
